data_7004902
loop_
_publ_author_name
'F\"orsterov\'a, Michaela'
'Svobodov\'a, Ivona'
'Lubal, Premysl'
'T\'aborsk\'y, Petr'
'Kotek, Jan'
'Hermann, Petr'
'Lukes, Ivan'

_publ_section_title
;
 Thermodynamic study of lanthanide(III) complexes with bifunctional
 monophosphinic acid analogues of H4dota and comparative kinetic study
 of yttrium(III) complexes.
;
_journal_issue 5
_journal_name_full 'Dalton transactions (Cambridge, England : 2003)'
_journal_page_first 535
_journal_page_last 549
_journal_paper_doi 10.1039/b613404a
_journal_year 2007
_chemical_formula_moiety
;
C36 H65 N8 Na O20 P2, (H2 O)11.5'
;
_chemical_formula_sum 'C36 H88 N8 Na O31.5 P2'
_chemical_formula_weight 1222.07
_chemical_name_systematic
;
?
;
_space_group_IT_number 15
_symmetry_cell_setting monoclinic
_symmetry_space_group_name_Hall '-C 2yc'
_symmetry_space_group_name_H-M 'C 1 2/c 1'
_atom_sites_solution_hydrogens difmap
_atom_sites_solution_primary direct
_atom_sites_solution_secondary difmap
_audit_creation_method SHELXL-97
_cell_angle_alpha 90.00
_cell_angle_beta 106.5023(8)
_cell_angle_gamma 90.00
_cell_formula_units_Z 8
_cell_length_a 29.7688(3)
_cell_length_b 16.5518(2)
_cell_length_c 25.3298(3)
_cell_measurement_reflns_used 13352
_cell_measurement_temperature 150(2)
_cell_measurement_theta_max 27.10
_cell_measurement_theta_min 1.00
_cell_volume 11966.6(2)
_computing_cell_refinement 'COLLECT and DENZO'
_computing_data_collection 'COLLECT (Hooft, 1998) and DENZO (Otwinowski & Minor, 1997)'
_computing_data_reduction 'COLLECT and DENZO'
_computing_structure_refinement 'SHELXL-97 (Sheldrick, 1997)'
_computing_structure_solution 'SIR92 (Altomare et al., 1994)'
_diffrn_ambient_temperature 150(2)
_diffrn_detector_area_resol_mean 9.091
_diffrn_measured_fraction_theta_full 0.996
_diffrn_measured_fraction_theta_max 0.996
_diffrn_measurement_device_type 'Nonius KappaCCD area detector'
_diffrn_measurement_method '\f and \w scans to fill the Ewald sphere'
_diffrn_radiation_monochromator graphite
_diffrn_radiation_source 'fine-focus sealed tube'
_diffrn_radiation_type MoK\a
_diffrn_radiation_wavelength 0.71073
_diffrn_reflns_av_R_equivalents 0.0216
_diffrn_reflns_av_sigmaI/netI 0.0284
_diffrn_reflns_limit_h_max 38
_diffrn_reflns_limit_h_min -37
_diffrn_reflns_limit_k_max 21
_diffrn_reflns_limit_k_min -21
_diffrn_reflns_limit_l_max 32
_diffrn_reflns_limit_l_min -32
_diffrn_reflns_number 25835
_diffrn_reflns_theta_full 27.10
_diffrn_reflns_theta_max 27.10
_diffrn_reflns_theta_min 1.54
_diffrn_standards_number 0
_exptl_absorpt_coefficient_mu 0.173
_exptl_absorpt_correction_type none
_exptl_crystal_colour colourless
_exptl_crystal_density_diffrn 1.357
_exptl_crystal_density_method 'not measured'
_exptl_crystal_description prism
_exptl_crystal_F_000 5224
_exptl_crystal_size_max 0.38
_exptl_crystal_size_mid 0.28
_exptl_crystal_size_min 0.20
_platon_squeeze_details
;
?
;
_refine_diff_density_max 1.504
_refine_diff_density_min -0.700
_refine_diff_density_rms 0.104
_refine_ls_extinction_method none
_refine_ls_goodness_of_fit_ref 1.041
_refine_ls_hydrogen_treatment constr
_refine_ls_matrix_type full
_refine_ls_number_parameters 727
_refine_ls_number_reflns 13163
_refine_ls_number_restraints 2
_refine_ls_restrained_S_all 1.047
_refine_ls_R_factor_all 0.1047
_refine_ls_R_factor_gt 0.0908
_refine_ls_shift/su_max 0.001
_refine_ls_shift/su_mean 0.000
_refine_ls_structure_factor_coef Fsqd
_refine_ls_weighting_details 'calc w=1/[\s^2^(Fo^2^)+(0.1741P)^2^+37.4445P] where P=(Fo^2^+2Fc^2^)/3'
_refine_ls_weighting_scheme calc
_refine_ls_wR_factor_gt 0.2672
_refine_ls_wR_factor_ref 0.2806
_reflns_number_gt 10506
_reflns_number_total 13163
_reflns_threshold_expression >2sigma(I)
_cod_data_source_file b613404a.txt
_cod_data_source_block misa-sq
_cod_original_sg_symbol_H-M 'C 2/c'
_cod_original_formula_sum 'C36 H88 N8 Na O31.50 P2'
_cod_database_code 7004902

loop_
_symmetry_equiv_pos_as_xyz
'x, y, z'
'-x, y, -z+1/2'
'x+1/2, y+1/2, z'
'-x+1/2, y+1/2, -z+1/2'
'-x, -y, -z'
'x, -y, z-1/2'
'-x+1/2, -y+1/2, -z'
'x+1/2, -y+1/2, z-1/2'

loop_
_atom_site_label
_atom_site_type_symbol
_atom_site_fract_x
_atom_site_fract_y
_atom_site_fract_z
_atom_site_U_iso_or_equiv
_atom_site_adp_type
_atom_site_occupancy
_atom_site_symmetry_multiplicity
_atom_site_calc_flag
_atom_site_refinement_flags
_atom_site_disorder_assembly
_atom_site_disorder_group
Na1 Na 0.12631(5) 0.05074(9) 0.60983(6) 0.0388(3) Uani 1 1 d . . .
N1A N 0.03690(9) 0.30610(15) 0.61161(11) 0.0273(5) Uani 1 1 d . . .
H1A H 0.0501 0.2600 0.6002 0.035 Uiso 1 1 d R . .
C2A C 0.06861(11) 0.37894(18) 0.61582(14) 0.0306(6) Uani 1 1 d . . .
H2A1 H 0.0517 0.4271 0.6209 0.037 Uiso 1 1 calc R . .
H2A2 H 0.0954 0.3730 0.6480 0.037 Uiso 1 1 calc R . .
C3A C 0.08558(11) 0.38950(18) 0.56562(14) 0.0303(6) Uani 1 1 d . . .
H3A1 H 0.0590 0.4012 0.5341 0.036 Uiso 1 1 calc R . .
H3A2 H 0.1067 0.4353 0.5712 0.036 Uiso 1 1 calc R . .
N4A N 0.10998(9) 0.31702(15) 0.55378(11) 0.0276(5) Uani 1 1 d . . .
C5A C 0.11369(12) 0.3197(2) 0.49705(14) 0.0332(7) Uani 1 1 d . . .
H5A1 H 0.1399 0.2865 0.4946 0.040 Uiso 1 1 calc R . .
H5A2 H 0.1199 0.3748 0.4880 0.040 Uiso 1 1 calc R . .
C6A C 0.06935(12) 0.28986(19) 0.45568(14) 0.0325(7) Uani 1 1 d . . .
H6A1 H 0.0431 0.3222 0.4590 0.039 Uiso 1 1 calc R . .
H6A2 H 0.0722 0.2974 0.4188 0.039 Uiso 1 1 calc R . .
N7A N 0.05939(9) 0.20216(16) 0.46356(11) 0.0301(6) Uani 1 1 d . . .
H7A H 0.0622 0.1960 0.4994 0.039 Uiso 1 1 d R . .
C8A C 0.00955(12) 0.1805(2) 0.43353(14) 0.0335(7) Uani 1 1 d . . .
H8A1 H 0.0066 0.1221 0.4309 0.040 Uiso 1 1 calc R . .
H8A2 H 0.0019 0.2020 0.3964 0.040 Uiso 1 1 calc R . .
C9A C -0.02490(11) 0.2130(2) 0.46200(14) 0.0332(7) Uani 1 1 d . . .
H9A1 H -0.0271 0.2712 0.4575 0.040 Uiso 1 1 calc R . .
H9A2 H -0.0556 0.1902 0.4449 0.040 Uiso 1 1 calc R . .
N10A N -0.01074(9) 0.19329(16) 0.52095(11) 0.0284(5) Uani 1 1 d . . .
C11A C -0.03617(11) 0.2437(2) 0.55077(14) 0.0320(7) Uani 1 1 d . . .
H11A H -0.0399 0.2142 0.5823 0.038 Uiso 1 1 calc R . .
H11X H -0.0671 0.2561 0.5268 0.038 Uiso 1 1 calc R . .
C12 C -0.00992(11) 0.32124(19) 0.56993(14) 0.0313(7) Uani 1 1 d . . .
H12A H -0.0287 0.3557 0.5862 0.038 Uiso 1 1 calc R . .
H12X H -0.0050 0.3494 0.5384 0.038 Uiso 1 1 calc R . .
C20A C 0.03022(11) 0.2850(2) 0.66629(14) 0.0349(7) Uani 1 1 d . . .
H20A H 0.0085 0.2401 0.6613 0.042 Uiso 1 1 calc R . .
H20X H 0.0159 0.3308 0.6792 0.042 Uiso 1 1 calc R . .
P1A P 0.08423(3) 0.25751(5) 0.72039(3) 0.0299(2) Uani 1 1 d . . .
O11A O 0.12208(8) 0.23860(16) 0.69358(11) 0.0397(6) Uani 1 1 d . . .
O12A O 0.09456(9) 0.32453(16) 0.76232(12) 0.0446(6) Uani 1 1 d . . .
C21A C 0.06698(12) 0.1691(2) 0.75079(14) 0.0354(7) Uani 1 1 d . . .
H21A H 0.0430 0.1837 0.7682 0.043 Uiso 1 1 calc R . .
H21X H 0.0536 0.1300 0.7222 0.043 Uiso 1 1 calc R . .
C22A C 0.10831(13) 0.1311(2) 0.79337(16) 0.0419(8) Uani 1 1 d . . .
H22A H 0.1231 0.0919 0.7752 0.050 Uiso 1 1 calc R . .
H22X H 0.1312 0.1728 0.8088 0.050 Uiso 1 1 calc R . .
C23A C 0.09451(14) 0.0899(2) 0.83939(15) 0.0402(8) Uani 1 1 d . . .
O23A O 0.12257(11) 0.02763(18) 0.85896(12) 0.0511(7) Uani 1 1 d . . .
H23A H 0.1126 0.0154 0.8913 0.066 Uiso 1 1 d R . .
O23X O 0.06285(14) 0.1110(2) 0.85681(15) 0.0674(10) Uani 1 1 d . . .
C30A C 0.15681(10) 0.31161(19) 0.59278(14) 0.0306(7) Uani 1 1 d . . .
H30A H 0.1550 0.3265 0.6291 0.037 Uiso 1 1 calc R . .
H30X H 0.1773 0.3501 0.5822 0.037 Uiso 1 1 calc R . .
C31A C 0.17807(11) 0.22804(19) 0.59544(14) 0.0308(6) Uani 1 1 d . . .
O31A O 0.15624(9) 0.16812(16) 0.57529(13) 0.0507(7) Uani 1 1 d . . .
O31X O 0.22175(8) 0.22749(15) 0.62512(11) 0.0370(5) Uani 1 1 d . . .
H31X H 0.2302 0.1893 0.6312 0.048 Uiso 1 1 d R . .
C40A C 0.09242(12) 0.1467(2) 0.44635(14) 0.0345(7) Uani 1 1 d . . .
H40A H 0.1230 0.1722 0.4540 0.041 Uiso 1 1 calc R . .
H40X H 0.0810 0.1371 0.4070 0.041 Uiso 1 1 calc R . .
C41A C 0.09707(11) 0.06674(19) 0.47671(12) 0.0286(6) Uani 1 1 d . . .
O41A O 0.08012(7) 0.05907(14) 0.51528(9) 0.0301(5) Uani 1 1 d . . .
O41X O 0.12088(9) 0.01418(14) 0.45944(10) 0.0358(5) Uani 1 1 d . . .
C50A C -0.01641(11) 0.10744(19) 0.53167(13) 0.0302(6) Uani 1 1 d . . .
H50A H -0.0098 0.0753 0.5027 0.036 Uiso 1 1 calc R . .
H50X H -0.0486 0.0973 0.5313 0.036 Uiso 1 1 calc R . .
C51A C 0.01603(10) 0.08234(19) 0.58659(13) 0.0279(6) Uani 1 1 d . . .
O51A O 0.04711(8) 0.12414(14) 0.61451(9) 0.0325(5) Uani 1 1 d . . .
O51X O 0.00685(8) 0.00845(14) 0.59947(10) 0.0344(5) Uani 1 1 d . . .
H51X H 0.0223 0.0021 0.6347 0.045 Uiso 1 1 d R . .
N1B N 0.28565(9) -0.08245(16) 0.66673(12) 0.0326(6) Uani 1 1 d . . .
H1B H 0.2570 -0.0708 0.6680 0.042 Uiso 1 1 d R . .
C2B C 0.31831(11) -0.0459(2) 0.71816(16) 0.0379(8) Uani 1 1 d . . .
H2B1 H 0.3489 -0.0709 0.7252 0.045 Uiso 1 1 calc R . .
H2B2 H 0.3219 0.0113 0.7121 0.045 Uiso 1 1 calc R . .
C3B C 0.30063(12) -0.0567(2) 0.76807(15) 0.0391(8) Uani 1 1 d . . .
H3B1 H 0.3021 -0.1135 0.7779 0.047 Uiso 1 1 calc R . .
H3B2 H 0.3209 -0.0273 0.7989 0.047 Uiso 1 1 calc R . .
N4B N 0.25223(9) -0.02780(17) 0.75812(11) 0.0324(6) Uani 1 1 d . . .
C5B C 0.23141(12) -0.0601(2) 0.80009(14) 0.0375(8) Uani 1 1 d . . .
H5B1 H 0.2073 -0.0234 0.8043 0.045 Uiso 1 1 calc R . .
H5B2 H 0.2554 -0.0630 0.8352 0.045 Uiso 1 1 calc R . .
C6B C 0.21016(12) -0.1436(2) 0.78541(14) 0.0379(8) Uani 1 1 d . . .
H6B1 H 0.2340 -0.1799 0.7798 0.045 Uiso 1 1 calc R . .
H6B2 H 0.1998 -0.1642 0.8159 0.045 Uiso 1 1 calc R . .
N7B N 0.16928(9) -0.14230(17) 0.73425(11) 0.0309(6) Uani 1 1 d . . .
H7B H 0.1757 -0.1164 0.7058 0.040 Uiso 1 1 d R . .
C8B C 0.15822(12) -0.2258(2) 0.71022(15) 0.0350(7) Uani 1 1 d . . .
H8B1 H 0.1276 -0.2252 0.6834 0.042 Uiso 1 1 calc R . .
H8B2 H 0.1570 -0.2631 0.7393 0.042 Uiso 1 1 calc R . .
C9B C 0.19451(12) -0.25529(19) 0.68264(14) 0.0343(7) Uani 1 1 d . . .
H9B1 H 0.2238 -0.2658 0.7106 0.041 Uiso 1 1 calc R . .
H9B2 H 0.1839 -0.3057 0.6637 0.041 Uiso 1 1 calc R . .
N10B N 0.20268(9) -0.19647(16) 0.64326(11) 0.0298(6) Uani 1 1 d . . .
C11B C 0.24678(11) -0.2137(2) 0.63026(15) 0.0345(7) Uani 1 1 d . . .
H11B H 0.2445 -0.1947 0.5934 0.041 Uiso 1 1 calc R . .
H11Y H 0.2518 -0.2717 0.6310 0.041 Uiso 1 1 calc R . .
C12B C 0.28798(11) -0.1739(2) 0.67038(16) 0.0359(7) Uani 1 1 d . . .
H12B H 0.3166 -0.1922 0.6632 0.043 Uiso 1 1 calc R . .
H12Y H 0.2890 -0.1903 0.7075 0.043 Uiso 1 1 calc R . .
C20B C 0.29637(13) -0.0535(2) 0.61587(17) 0.0406(8) Uani 1 1 d . A .
H20B H 0.2751 -0.0799 0.5844 0.049 Uiso 1 1 calc R . .
H20Y H 0.3279 -0.0702 0.6174 0.049 Uiso 1 1 calc R . .
P1B P 0.29178(4) 0.05621(7) 0.60479(6) 0.0548(3) Uani 1 1 d D . .
O11B O 0.25914(10) 0.08821(16) 0.63609(11) 0.0438(6) Uani 1 1 d . A .
O12B O 0.33969(15) 0.0902(2) 0.6183(3) 0.111(2) Uani 1 1 d . A .
C21B C 0.2546(4) 0.0525(5) 0.5279(3) 0.040(2) Uani 0.521(12) 1 d PD A 1
H21B H 0.2705 0.0205 0.5066 0.048 Uiso 0.521(12) 1 calc PR A 1
H21Y H 0.2243 0.0279 0.5249 0.048 Uiso 0.521(12) 1 calc PR A 1
C22B C 0.2480(3) 0.1388(4) 0.5062(3) 0.041(2) Uani 0.521(12) 1 d P A 1
H22B H 0.2335 0.1728 0.5279 0.049 Uiso 0.521(12) 1 calc PR A 1
H22Y H 0.2774 0.1627 0.5047 0.049 Uiso 0.521(12) 1 calc PR A 1
C21Y C 0.2811(3) 0.0826(5) 0.5400(4) 0.045(2) Uani 0.479(12) 1 d P A 2
H21C H 0.2865 0.1401 0.5377 0.054 Uiso 0.479(12) 1 calc PR A 2
H21Z H 0.3024 0.0543 0.5237 0.054 Uiso 0.479(12) 1 calc PR A 2
C22Y C 0.2291(4) 0.0622(5) 0.5066(4) 0.040(2) Uani 0.479(12) 1 d PD A 2
H22C H 0.2080 0.0727 0.5288 0.048 Uiso 0.479(12) 1 calc PR A 2
H22Z H 0.2263 0.0059 0.4957 0.048 Uiso 0.479(12) 1 calc PR A 2
C23B C 0.2160(2) 0.1233(6) 0.4502(2) 0.111(3) Uani 1 1 d D . .
O23B O 0.21099(17) 0.0826(3) 0.41107(14) 0.0816(12) Uani 1 1 d . A .
O23Y O 0.19844(15) 0.1983(4) 0.4451(2) 0.120(2) Uani 1 1 d . A .
C30B C 0.25092(11) 0.06032(19) 0.75883(14) 0.0325(7) Uani 1 1 d . . .
H30B H 0.2730 0.0812 0.7404 0.039 Uiso 1 1 calc R . .
H30Y H 0.2608 0.0788 0.7967 0.039 Uiso 1 1 calc R . .
C31B C 0.20265(11) 0.0939(2) 0.73095(14) 0.0311(7) Uani 1 1 d . . .
O31B O 0.17031(9) 0.05202(15) 0.70486(13) 0.0466(7) Uani 1 1 d . . .
O31Y O 0.20024(8) 0.17163(14) 0.73668(10) 0.0330(5) Uani 1 1 d . . .
H31Y H 0.1696 0.1970 0.7197 0.043 Uiso 1 1 d R . .
C40B C 0.12646(12) -0.1052(2) 0.74408(14) 0.0343(7) Uani 1 1 d . . .
H40B H 0.1356 -0.0618 0.7707 0.041 Uiso 1 1 calc R . .
H40Y H 0.1099 -0.1455 0.7591 0.041 Uiso 1 1 calc R . .
C41B C 0.09399(11) -0.07187(19) 0.68986(14) 0.0312(7) Uani 1 1 d . . .
O41B O 0.10640(8) -0.07700(14) 0.64751(9) 0.0322(5) Uani 1 1 d . . .
O41Y O 0.05629(8) -0.04099(16) 0.69458(11) 0.0388(6) Uani 1 1 d . . .
C50B C 0.16376(11) -0.19398(19) 0.59274(14) 0.0326(7) Uani 1 1 d . . .
H50B H 0.1345 -0.2015 0.6017 0.039 Uiso 1 1 calc R . .
H50Y H 0.1671 -0.2378 0.5687 0.039 Uiso 1 1 calc R . .
C51B C 0.16252(10) -0.11441(19) 0.56313(13) 0.0281(6) Uani 1 1 d . . .
O51B O 0.18320(8) -0.05428(14) 0.58446(10) 0.0361(5) Uani 1 1 d . . .
O51Y O 0.13477(9) -0.11785(15) 0.51240(10) 0.0379(6) Uani 1 1 d . . .
H51Y H 0.1282 -0.0611 0.4948 0.049 Uiso 1 1 d R . .
O1W O 0.0000 -0.1100(3) 0.7500 0.0615(12) Uani 1 2 d S . .
O2W O 0.1479(2) 0.2513(2) 0.3512(3) 0.1051(19) Uani 1 1 d . . .
O3W O 0.05377(19) 0.2232(3) 0.31874(16) 0.0887(13) Uani 1 1 d . . .
O4W O 0.0970(2) 0.6638(5) 0.3697(2) 0.147(3) Uani 1 1 d . . .
O5W O 0.0774(3) 0.4809(5) 0.3806(4) 0.160(3) Uani 1 1 d . . .
O6W O 0.1680(3) 0.7651(8) 0.4386(4) 0.260(7) Uani 1 1 d . . .
O7W O 0.0950(2) 0.4028(3) 0.1522(6) 0.249(7) Uani 1 1 d . . .
O8W O 0.0445(2) 0.5341(4) 0.2427(5) 0.196(5) Uani 1 1 d . . .
O9W O 0.2311(3) 0.9118(3) 0.4031(2) 0.066(2) Uani 0.50 1 d P . .
O10W O 0.0106(4) 0.4639(5) 0.4436(3) 0.091(3) Uani 0.50 1 d P . .
O11W O -0.0221(4) 0.4371(5) 0.4591(4) 0.098(3) Uani 0.50 1 d P . .
O12W O 0.2470(6) 0.8171(7) 0.4986(4) 0.132(5) Uani 0.50 1 d P . .

loop_
_atom_site_aniso_label
_atom_site_aniso_U_11
_atom_site_aniso_U_22
_atom_site_aniso_U_33
_atom_site_aniso_U_23
_atom_site_aniso_U_13
_atom_site_aniso_U_12
Na1 0.0401(7) 0.0403(8) 0.0332(7) 0.0034(6) 0.0057(6) 0.0003(6)
N1A 0.0216(11) 0.0252(12) 0.0328(13) -0.0007(10) 0.0042(10) 0.0036(9)
C2A 0.0281(15) 0.0215(14) 0.0392(17) -0.0023(12) 0.0045(13) 0.0025(11)
C3A 0.0296(15) 0.0218(14) 0.0379(16) 0.0002(12) 0.0071(13) 0.0014(11)
N4A 0.0238(12) 0.0236(12) 0.0338(13) -0.0023(10) 0.0056(10) -0.0005(9)
C5A 0.0350(16) 0.0284(15) 0.0370(17) -0.0002(13) 0.0117(13) -0.0021(13)
C6A 0.0389(17) 0.0230(14) 0.0334(16) 0.0026(12) 0.0067(13) 0.0007(12)
N7A 0.0338(14) 0.0238(12) 0.0314(13) -0.0005(10) 0.0072(11) 0.0014(10)
C8A 0.0361(17) 0.0292(15) 0.0297(15) -0.0016(12) 0.0005(13) -0.0016(13)
C9A 0.0281(15) 0.0311(16) 0.0332(16) 0.0024(13) -0.0028(12) 0.0018(12)
N10A 0.0238(12) 0.0254(12) 0.0321(13) -0.0004(10) 0.0018(10) 0.0016(10)
C11A 0.0203(13) 0.0336(16) 0.0393(17) -0.0002(13) 0.0040(12) 0.0042(12)
C12 0.0228(14) 0.0297(15) 0.0364(16) 0.0011(12) 0.0007(12) 0.0076(12)
C20A 0.0228(14) 0.0459(19) 0.0357(17) 0.0018(14) 0.0079(12) 0.0041(13)
P1A 0.0223(4) 0.0320(4) 0.0327(4) 0.0036(3) 0.0033(3) -0.0005(3)
O11A 0.0246(11) 0.0517(15) 0.0428(13) 0.0189(11) 0.0094(10) 0.0081(10)
O12A 0.0369(13) 0.0364(13) 0.0505(15) -0.0032(11) -0.0040(11) -0.0038(10)
C21A 0.0347(17) 0.0356(17) 0.0356(17) -0.0005(13) 0.0093(14) -0.0073(14)
C22A 0.0400(19) 0.046(2) 0.044(2) 0.0134(16) 0.0192(16) 0.0059(15)
C23A 0.056(2) 0.0335(17) 0.0365(18) 0.0036(14) 0.0219(16) -0.0022(16)
O23A 0.0704(19) 0.0461(15) 0.0436(15) 0.0143(12) 0.0271(14) 0.0111(14)
O23X 0.091(3) 0.063(2) 0.067(2) 0.0168(16) 0.054(2) 0.0177(18)
C30A 0.0233(14) 0.0280(15) 0.0379(17) -0.0058(12) 0.0046(12) -0.0020(11)
C31A 0.0243(14) 0.0305(15) 0.0357(16) -0.0069(13) 0.0054(12) -0.0007(12)
O31A 0.0344(13) 0.0325(13) 0.0724(19) -0.0146(13) -0.0053(13) 0.0041(10)
O31X 0.0258(11) 0.0320(12) 0.0468(14) -0.0062(10) 0.0000(10) 0.0024(9)
C40A 0.0393(17) 0.0299(16) 0.0364(17) -0.0030(13) 0.0140(14) 0.0043(13)
C41A 0.0290(15) 0.0284(15) 0.0244(14) -0.0058(11) 0.0012(11) -0.0012(12)
O41A 0.0262(10) 0.0326(11) 0.0301(11) -0.0049(9) 0.0055(9) -0.0010(9)
O41X 0.0442(13) 0.0310(12) 0.0323(12) -0.0033(9) 0.0110(10) 0.0075(10)
C50A 0.0247(14) 0.0266(15) 0.0344(16) 0.0004(12) 0.0005(12) -0.0021(11)
C51A 0.0230(13) 0.0272(14) 0.0331(15) -0.0003(12) 0.0073(12) 0.0038(11)
O51A 0.0282(11) 0.0302(11) 0.0336(12) -0.0019(9) -0.0001(9) -0.0030(9)
O51X 0.0333(12) 0.0290(11) 0.0360(12) 0.0035(9) 0.0017(9) -0.0022(9)
N1B 0.0227(12) 0.0281(13) 0.0435(15) -0.0007(11) 0.0038(11) 0.0071(10)
C2B 0.0222(14) 0.0326(17) 0.052(2) -0.0074(15) -0.0002(14) 0.0053(12)
C3B 0.0278(16) 0.0371(18) 0.0415(19) -0.0054(14) -0.0078(14) 0.0086(13)
N4B 0.0264(13) 0.0316(14) 0.0338(14) -0.0042(11) -0.0003(11) 0.0062(10)
C5B 0.0353(17) 0.0397(18) 0.0314(16) -0.0023(14) -0.0004(13) 0.0051(14)
C6B 0.0345(17) 0.0386(18) 0.0339(17) 0.0043(14) -0.0008(14) 0.0049(14)
N7B 0.0279(13) 0.0308(13) 0.0312(13) 0.0036(11) 0.0040(11) 0.0042(10)
C8B 0.0307(16) 0.0286(15) 0.0416(18) 0.0024(13) 0.0035(14) 0.0003(12)
C9B 0.0327(16) 0.0250(15) 0.0396(18) -0.0004(13) 0.0008(13) 0.0050(12)
N10B 0.0236(12) 0.0270(13) 0.0345(14) -0.0022(10) 0.0012(10) 0.0033(10)
C11B 0.0274(15) 0.0310(16) 0.0417(18) -0.0051(13) 0.0043(13) 0.0065(12)
C12B 0.0255(15) 0.0269(15) 0.050(2) -0.0008(14) 0.0028(14) 0.0078(12)
C20B 0.0368(18) 0.0356(18) 0.052(2) -0.0027(15) 0.0171(16) 0.0063(14)
P1B 0.0599(7) 0.0379(5) 0.0750(8) 0.0150(5) 0.0329(6) 0.0208(5)
O11B 0.0484(15) 0.0358(13) 0.0447(14) 0.0015(11) 0.0095(12) 0.0138(11)
O12B 0.076(3) 0.0377(18) 0.247(7) 0.009(3) 0.089(4) -0.0006(17)
C21B 0.056(6) 0.026(4) 0.041(4) -0.001(3) 0.018(4) 0.005(4)
C22B 0.042(4) 0.034(4) 0.048(4) 0.000(3) 0.016(3) 0.000(3)
C21Y 0.037(5) 0.035(4) 0.072(6) 0.004(4) 0.029(4) -0.007(4)
C22Y 0.052(6) 0.030(4) 0.046(5) 0.001(3) 0.026(4) -0.006(4)
C23B 0.052(3) 0.239(10) 0.045(3) -0.038(4) 0.018(2) 0.034(4)
O23B 0.127(4) 0.079(3) 0.0442(18) 0.0089(17) 0.034(2) 0.020(2)
O23Y 0.064(2) 0.180(5) 0.134(4) -0.118(4) 0.057(3) -0.055(3)
C30B 0.0259(14) 0.0286(15) 0.0374(17) -0.0079(13) -0.0004(13) 0.0021(12)
C31B 0.0253(14) 0.0305(15) 0.0357(16) -0.0066(13) 0.0056(12) 0.0013(12)
O31B 0.0257(11) 0.0351(13) 0.0687(18) -0.0126(12) -0.0033(11) 0.0008(10)
O31Y 0.0251(10) 0.0294(11) 0.0398(12) -0.0047(9) 0.0017(9) 0.0027(9)
C40B 0.0310(16) 0.0369(17) 0.0348(17) 0.0060(13) 0.0090(13) 0.0054(13)
C41B 0.0277(15) 0.0270(15) 0.0379(17) 0.0024(12) 0.0075(13) -0.0008(12)
O41B 0.0311(11) 0.0319(11) 0.0331(11) -0.0006(9) 0.0083(9) 0.0000(9)
O41Y 0.0303(12) 0.0458(14) 0.0420(13) 0.0099(11) 0.0131(10) 0.0089(10)
C50B 0.0275(15) 0.0271(15) 0.0357(17) -0.0034(12) -0.0030(13) 0.0020(12)
C51B 0.0208(13) 0.0290(15) 0.0321(15) -0.0041(12) 0.0038(11) 0.0025(11)
O51B 0.0337(12) 0.0333(12) 0.0362(12) -0.0011(10) 0.0018(10) -0.0050(9)
O51Y 0.0375(13) 0.0318(12) 0.0344(12) -0.0039(9) -0.0059(10) 0.0046(10)
O1W 0.054(3) 0.066(3) 0.076(3) 0.000 0.037(2) 0.000
O2W 0.143(4) 0.0356(18) 0.180(5) 0.003(2) 0.117(4) 0.003(2)
O3W 0.122(4) 0.083(3) 0.053(2) -0.0057(19) 0.012(2) 0.011(3)
O4W 0.145(5) 0.213(7) 0.124(4) 0.098(4) 0.103(4) 0.115(5)
O5W 0.143(6) 0.148(6) 0.217(8) 0.079(6) 0.094(6) 0.059(5)
O6W 0.141(6) 0.474(19) 0.161(7) -0.147(10) 0.038(5) 0.118(9)
O7W 0.124(5) 0.061(3) 0.55(2) 0.104(7) 0.084(8) 0.051(3)
O8W 0.108(5) 0.075(4) 0.375(14) 0.035(6) 0.018(6) -0.027(3)
O9W 0.137(6) 0.027(3) 0.049(3) 0.006(2) 0.050(4) 0.035(3)
O10W 0.135(8) 0.083(6) 0.066(5) 0.038(4) 0.045(5) 0.081(6)
O11W 0.150(9) 0.073(5) 0.072(5) 0.029(4) 0.031(6) 0.074(6)
O12W 0.254(16) 0.088(7) 0.083(6) 0.000(5) 0.095(9) 0.008(8)

loop_
_atom_type_symbol
_atom_type_description
_atom_type_scat_dispersion_real
_atom_type_scat_dispersion_imag
_atom_type_scat_source
C C 0.0033 0.0016 'International Tables Vol C Tables 4.2.6.8 and 6.1.1.4'
H H 0.0000 0.0000 'International Tables Vol C Tables 4.2.6.8 and 6.1.1.4'
N N 0.0061 0.0033 'International Tables Vol C Tables 4.2.6.8 and 6.1.1.4'
O O 0.0106 0.0060 'International Tables Vol C Tables 4.2.6.8 and 6.1.1.4'
P P 0.1023 0.0942 'International Tables Vol C Tables 4.2.6.8 and 6.1.1.4'
Na Na 0.0362 0.0249 'International Tables Vol C Tables 4.2.6.8 and 6.1.1.4'

loop_
_geom_angle_atom_site_label_1
_geom_angle_atom_site_label_2
_geom_angle_atom_site_label_3
_geom_angle
_geom_angle_site_symmetry_1
_geom_angle_site_symmetry_3
_geom_angle_publ_flag
O31B Na1 O41A 175.86(11) . . ?
O31B Na1 O31A 101.87(11) . . ?
O41A Na1 O31A 75.94(9) . . ?
O31B Na1 O41B 74.97(9) . . ?
O41A Na1 O41B 107.65(9) . . ?
O31A Na1 O41B 172.25(11) . . ?
O31B Na1 O51B 92.59(9) . . ?
O41A Na1 O51B 91.16(9) . . ?
O31A Na1 O51B 96.56(10) . . ?
O41B Na1 O51B 76.68(9) . . ?
O31B Na1 O51A 100.86(9) . . ?
O41A Na1 O51A 75.94(8) . . ?
O31A Na1 O51A 94.09(9) . . ?
O41B Na1 O51A 93.46(9) . . ?
O51B Na1 O51A 160.76(9) . . ?
C20A N1A C12 110.3(2) . . ?
C20A N1A C2A 111.4(3) . . ?
C12 N1A C2A 110.5(2) . . ?
C20A N1A H1A 105.7 . . ?
C12 N1A H1A 107.6 . . ?
C2A N1A H1A 111.2 . . ?
C3A C2A N1A 112.6(3) . . ?
C3A C2A H2A1 109.1 . . ?
N1A C2A H2A1 109.1 . . ?
C3A C2A H2A2 109.1 . . ?
N1A C2A H2A2 109.1 . . ?
H2A1 C2A H2A2 107.8 . . ?
N4A C3A C2A 112.3(3) . . ?
N4A C3A H3A1 109.1 . . ?
C2A C3A H3A1 109.1 . . ?
N4A C3A H3A2 109.1 . . ?
C2A C3A H3A2 109.1 . . ?
H3A1 C3A H3A2 107.9 . . ?
C30A N4A C5A 109.8(3) . . ?
C30A N4A C3A 110.0(2) . . ?
C5A N4A C3A 110.6(2) . . ?
N4A C5A C6A 111.9(3) . . ?
N4A C5A H5A1 109.2 . . ?
C6A C5A H5A1 109.2 . . ?
N4A C5A H5A2 109.2 . . ?
C6A C5A H5A2 109.2 . . ?
H5A1 C5A H5A2 107.9 . . ?
N7A C6A C5A 112.8(3) . . ?
N7A C6A H6A1 109.0 . . ?
C5A C6A H6A1 109.0 . . ?
N7A C6A H6A2 109.0 . . ?
C5A C6A H6A2 109.0 . . ?
H6A1 C6A H6A2 107.8 . . ?
C40A N7A C8A 110.0(3) . . ?
C40A N7A C6A 112.4(3) . . ?
C8A N7A C6A 111.5(2) . . ?
C40A N7A H7A 110.2 . . ?
C8A N7A H7A 106.3 . . ?
C6A N7A H7A 106.2 . . ?
N7A C8A C9A 112.3(3) . . ?
N7A C8A H8A1 109.1 . . ?
C9A C8A H8A1 109.1 . . ?
N7A C8A H8A2 109.1 . . ?
C9A C8A H8A2 109.1 . . ?
H8A1 C8A H8A2 107.9 . . ?
N10A C9A C8A 111.7(3) . . ?
N10A C9A H9A1 109.3 . . ?
C8A C9A H9A1 109.3 . . ?
N10A C9A H9A2 109.3 . . ?
C8A C9A H9A2 109.3 . . ?
H9A1 C9A H9A2 108.0 . . ?
C50A N10A C9A 112.9(3) . . ?
C50A N10A C11A 110.6(3) . . ?
C9A N10A C11A 110.8(2) . . ?
N10A C11A C12 110.6(3) . . ?
N10A C11A H11A 109.5 . . ?
C12 C11A H11A 109.5 . . ?
N10A C11A H11X 109.5 . . ?
C12 C11A H11X 109.5 . . ?
H11A C11A H11X 108.1 . . ?
C11A C12 N1A 112.0(2) . . ?
C11A C12 H12A 109.2 . . ?
N1A C12 H12A 109.2 . . ?
C11A C12 H12X 109.2 . . ?
N1A C12 H12X 109.2 . . ?
H12A C12 H12X 107.9 . . ?
N1A C20A P1A 115.3(2) . . ?
N1A C20A H20A 108.4 . . ?
P1A C20A H20A 108.4 . . ?
N1A C20A H20X 108.4 . . ?
P1A C20A H20X 108.4 . . ?
H20A C20A H20X 107.5 . . ?
O11A P1A O12A 116.27(16) . . ?
O11A P1A C21A 111.50(16) . . ?
O12A P1A C21A 108.89(17) . . ?
O11A P1A C20A 108.77(15) . . ?
O12A P1A C20A 107.55(16) . . ?
C21A P1A C20A 102.96(16) . . ?
C22A C21A P1A 111.6(2) . . ?
C22A C21A H21A 109.3 . . ?
P1A C21A H21A 109.3 . . ?
C22A C21A H21X 109.3 . . ?
P1A C21A H21X 109.3 . . ?
H21A C21A H21X 108.0 . . ?
C23A C22A C21A 113.1(3) . . ?
C23A C22A H22A 109.0 . . ?
C21A C22A H22A 109.0 . . ?
C23A C22A H22X 109.0 . . ?
C21A C22A H22X 109.0 . . ?
H22A C22A H22X 107.8 . . ?
O23X C23A O23A 124.4(3) . . ?
O23X C23A C22A 124.6(4) . . ?
O23A C23A C22A 111.0(3) . . ?
C23A O23A H23A 99.5 . . ?
N4A C30A C31A 113.0(2) . . ?
N4A C30A H30A 109.0 . . ?
C31A C30A H30A 109.0 . . ?
N4A C30A H30X 109.0 . . ?
C31A C30A H30X 109.0 . . ?
H30A C30A H30X 107.8 . . ?
O31A C31A O31X 124.3(3) . . ?
O31A C31A C30A 124.0(3) . . ?
O31X C31A C30A 111.6(3) . . ?
C31A O31A Na1 135.7(3) . . ?
C31A O31X H31X 112.5 . . ?
N7A C40A C41A 111.1(3) . . ?
N7A C40A H40A 109.4 . . ?
C41A C40A H40A 109.4 . . ?
N7A C40A H40X 109.4 . . ?
C41A C40A H40X 109.4 . . ?
H40A C40A H40X 108.0 . . ?
O41A C41A O41X 126.6(3) . . ?
O41A C41A C40A 119.7(3) . . ?
O41X C41A C40A 113.6(3) . . ?
C41A O41A Na1 123.5(2) . . ?
N10A C50A C51A 111.1(2) . . ?
N10A C50A H50A 109.4 . . ?
C51A C50A H50A 109.4 . . ?
N10A C50A H50X 109.4 . . ?
C51A C50A H50X 109.4 . . ?
H50A C50A H50X 108.0 . . ?
O51A C51A O51X 124.4(3) . . ?
O51A C51A C50A 124.4(3) . . ?
O51X C51A C50A 111.2(3) . . ?
C51A O51A Na1 104.5(2) . . ?
C51A O51X H51X 106.0 . . ?
C20B N1B C2B 111.9(3) . . ?
C20B N1B C12B 110.8(3) . . ?
C2B N1B C12B 109.9(3) . . ?
C20B N1B H1B 114.0 . . ?
C2B N1B H1B 105.8 . . ?
C12B N1B H1B 104.1 . . ?
C3B C2B N1B 112.4(3) . . ?
C3B C2B H2B1 109.1 . . ?
N1B C2B H2B1 109.1 . . ?
C3B C2B H2B2 109.1 . . ?
N1B C2B H2B2 109.1 . . ?
H2B1 C2B H2B2 107.8 . . ?
N4B C3B C2B 112.0(3) . . ?
N4B C3B H3B1 109.2 . . ?
C2B C3B H3B1 109.2 . . ?
N4B C3B H3B2 109.2 . . ?
C2B C3B H3B2 109.2 . . ?
H3B1 C3B H3B2 107.9 . . ?
C30B N4B C3B 110.6(3) . . ?
C30B N4B C5B 109.6(3) . . ?
C3B N4B C5B 110.5(3) . . ?
N4B C5B C6B 112.6(3) . . ?
N4B C5B H5B1 109.1 . . ?
C6B C5B H5B1 109.1 . . ?
N4B C5B H5B2 109.1 . . ?
C6B C5B H5B2 109.1 . . ?
H5B1 C5B H5B2 107.8 . . ?
N7B C6B C5B 112.1(3) . . ?
N7B C6B H6B1 109.2 . . ?
C5B C6B H6B1 109.2 . . ?
N7B C6B H6B2 109.2 . . ?
C5B C6B H6B2 109.2 . . ?
H6B1 C6B H6B2 107.9 . . ?
C40B N7B C6B 112.4(3) . . ?
C40B N7B C8B 110.1(3) . . ?
C6B N7B C8B 111.4(3) . . ?
C40B N7B H7B 108.6 . . ?
C6B N7B H7B 113.1 . . ?
C8B N7B H7B 100.6 . . ?
N7B C8B C9B 112.2(3) . . ?
N7B C8B H8B1 109.2 . . ?
C9B C8B H8B1 109.2 . . ?
N7B C8B H8B2 109.2 . . ?
C9B C8B H8B2 109.2 . . ?
H8B1 C8B H8B2 107.9 . . ?
N10B C9B C8B 112.1(3) . . ?
N10B C9B H9B1 109.2 . . ?
C8B C9B H9B1 109.2 . . ?
N10B C9B H9B2 109.2 . . ?
C8B C9B H9B2 109.2 . . ?
H9B1 C9B H9B2 107.9 . . ?
C50B N10B C9B 111.8(3) . . ?
C50B N10B C11B 110.2(3) . . ?
C9B N10B C11B 110.8(3) . . ?
N10B C11B C12B 111.8(3) . . ?
N10B C11B H11B 109.2 . . ?
C12B C11B H11B 109.2 . . ?
N10B C11B H11Y 109.2 . . ?
C12B C11B H11Y 109.2 . . ?
H11B C11B H11Y 107.9 . . ?
C11B C12B N1B 112.5(3) . . ?
C11B C12B H12B 109.1 . . ?
N1B C12B H12B 109.1 . . ?
C11B C12B H12Y 109.1 . . ?
N1B C12B H12Y 109.1 . . ?
H12B C12B H12Y 107.8 . . ?
N1B C20B P1B 115.1(2) . . ?
N1B C20B H20B 108.5 . . ?
P1B C20B H20B 108.5 . . ?
N1B C20B H20Y 108.5 . . ?
P1B C20B H20Y 108.5 . . ?
H20B C20B H20Y 107.5 . . ?
O12B P1B O11B 117.8(3) . . ?
O12B P1B C21Y 91.8(4) . . ?
O11B P1B C21Y 117.4(3) . . ?
O12B P1B C20B 108.4(2) . . ?
O11B P1B C20B 107.27(17) . . ?
C21Y P1B C20B 113.6(4) . . ?
O12B P1B C21B 118.7(4) . . ?
O11B P1B C21B 105.5(3) . . ?
C21Y P1B C21B 27.7(4) . . ?
C20B P1B C21B 96.8(3) . . ?
C22B C21B P1B 108.0(5) . . ?
C22B C21B H21B 110.1 . . ?
P1B C21B H21B 110.1 . . ?
C22B C21B H21Y 110.1 . . ?
P1B C21B H21Y 110.1 . . ?
H21B C21B H21Y 108.4 . . ?
C23B C22B C21B 99.4(7) . . ?
C23B C22B H22B 111.9 . . ?
C21B C22B H22B 111.9 . . ?
C23B C22B H22Y 111.9 . . ?
C21B C22B H22Y 111.9 . . ?
H22B C22B H22Y 109.6 . . ?
C22Y C21Y P1B 111.2(6) . . ?
C22Y C21Y H21C 109.4 . . ?
P1B C21Y H21C 109.4 . . ?
C22Y C21Y H21Z 109.4 . . ?
P1B C21Y H21Z 109.4 . . ?
H21C C21Y H21Z 108.0 . . ?
C21Y C22Y C23B 106.2(6) . . ?
C21Y C22Y H22C 110.5 . . ?
C23B C22Y H22C 110.5 . . ?
C21Y C22Y H22Z 110.5 . . ?
C23B C22Y H22Z 110.5 . . ?
H22C C22Y H22Z 108.7 . . ?
O23B C23B O23Y 119.9(6) . . ?
O23B C23B C22B 142.9(7) . . ?
O23Y C23B C22B 93.4(6) . . ?
O23B C23B C22Y 108.2(8) . . ?
O23Y C23B C22Y 128.4(5) . . ?
C22B C23B C22Y 51.0(5) . . ?
N4B C30B C31B 112.7(3) . . ?
N4B C30B H30B 109.1 . . ?
C31B C30B H30B 109.1 . . ?
N4B C30B H30Y 109.1 . . ?
C31B C30B H30Y 109.1 . . ?
H30B C30B H30Y 107.8 . . ?
O31B C31B O31Y 124.3(3) . . ?
O31B C31B C30B 122.9(3) . . ?
O31Y C31B C30B 112.7(3) . . ?
C31B O31B Na1 132.4(3) . . ?
C31B O31Y H31Y 116.5 . . ?
N7B C40B C41B 110.3(3) . . ?
N7B C40B H40B 109.6 . . ?
C41B C40B H40B 109.6 . . ?
N7B C40B H40Y 109.6 . . ?
C41B C40B H40Y 109.6 . . ?
H40B C40B H40Y 108.1 . . ?
O41B C41B O41Y 127.0(3) . . ?
O41B C41B C40B 118.9(3) . . ?
O41Y C41B C40B 114.1(3) . . ?
C41B O41B Na1 116.3(2) . . ?
N10B C50B C51B 111.1(3) . . ?
N10B C50B H50B 109.4 . . ?
C51B C50B H50B 109.4 . . ?
N10B C50B H50Y 109.4 . . ?
C51B C50B H50Y 109.4 . . ?
H50B C50B H50Y 108.0 . . ?
O51B C51B O51Y 124.6(3) . . ?
O51B C51B C50B 123.8(3) . . ?
O51Y C51B C50B 111.5(3) . . ?
C51B O51B Na1 111.7(2) . . ?
C51B O51Y H51Y 111.8 . . ?

loop_
_geom_bond_atom_site_label_1
_geom_bond_atom_site_label_2
_geom_bond_distance
_geom_bond_site_symmetry_2
_geom_bond_publ_flag
Na1 O31B 2.391(3) . ?
Na1 O41A 2.403(3) . ?
Na1 O31A 2.403(3) . ?
Na1 O41B 2.461(3) . ?
Na1 O51B 2.631(3) . ?
Na1 O51A 2.685(3) . ?
N1A C20A 1.495(4) . ?
N1A C12 1.511(4) . ?
N1A C2A 1.516(4) . ?
N1A H1A 0.9405 . ?
C2A C3A 1.506(5) . ?
C2A H2A1 0.9700 . ?
C2A H2A2 0.9700 . ?
C3A N4A 1.477(4) . ?
C3A H3A1 0.9700 . ?
C3A H3A2 0.9700 . ?
N4A C30A 1.465(4) . ?
N4A C5A 1.473(4) . ?
C5A C6A 1.516(5) . ?
C5A H5A1 0.9700 . ?
C5A H5A2 0.9700 . ?
C6A N7A 1.506(4) . ?
C6A H6A1 0.9700 . ?
C6A H6A2 0.9700 . ?
N7A C40A 1.497(4) . ?
N7A C8A 1.506(4) . ?
N7A H7A 0.8944 . ?
C8A C9A 1.510(5) . ?
C8A H8A1 0.9700 . ?
C8A H8A2 0.9700 . ?
C9A N10A 1.468(4) . ?
C9A H9A1 0.9700 . ?
C9A H9A2 0.9700 . ?
N10A C50A 1.465(4) . ?
N10A C11A 1.471(4) . ?
C11A C12 1.509(5) . ?
C11A H11A 0.9700 . ?
C11A H11X 0.9700 . ?
C12 H12A 0.9700 . ?
C12 H12X 0.9700 . ?
C20A P1A 1.849(3) . ?
C20A H20A 0.9700 . ?
C20A H20X 0.9700 . ?
P1A O11A 1.505(3) . ?
P1A O12A 1.506(3) . ?
P1A C21A 1.795(3) . ?
C21A C22A 1.523(5) . ?
C21A H21A 0.9700 . ?
C21A H21X 0.9700 . ?
C22A C23A 1.505(5) . ?
C22A H22A 0.9700 . ?
C22A H22X 0.9700 . ?
C23A O23X 1.201(5) . ?
C23A O23A 1.330(5) . ?
O23A H23A 0.9697 . ?
C30A C31A 1.515(4) . ?
C30A H30A 0.9700 . ?
C30A H30X 0.9700 . ?
C31A O31A 1.216(4) . ?
C31A O31X 1.304(4) . ?
O31X H31X 0.6825 . ?
C40A C41A 1.518(5) . ?
C40A H40A 0.9700 . ?
C40A H40X 0.9700 . ?
C41A O41A 1.227(4) . ?
C41A O41X 1.275(4) . ?
C50A C51A 1.509(4) . ?
C50A H50A 0.9700 . ?
C50A H50X 0.9700 . ?
C51A O51A 1.209(4) . ?
C51A O51X 1.314(4) . ?
O51X H51X 0.8861 . ?
N1B C20B 1.491(5) . ?
N1B C2B 1.513(4) . ?
N1B C12B 1.516(4) . ?
N1B H1B 0.8846 . ?
C2B C3B 1.512(6) . ?
C2B H2B1 0.9700 . ?
C2B H2B2 0.9700 . ?
C3B N4B 1.470(4) . ?
C3B H3B1 0.9700 . ?
C3B H3B2 0.9700 . ?
N4B C30B 1.459(4) . ?
N4B C5B 1.475(5) . ?
C5B C6B 1.521(5) . ?
C5B H5B1 0.9700 . ?
C5B H5B2 0.9700 . ?
C6B N7B 1.505(4) . ?
C6B H6B1 0.9700 . ?
C6B H6B2 0.9700 . ?
N7B C40B 1.498(4) . ?
N7B C8B 1.508(4) . ?
N7B H7B 0.9040 . ?
C8B C9B 1.524(5) . ?
C8B H8B1 0.9700 . ?
C8B H8B2 0.9700 . ?
C9B N10B 1.463(4) . ?
C9B H9B1 0.9700 . ?
C9B H9B2 0.9700 . ?
N10B C50B 1.462(4) . ?
N10B C11B 1.469(4) . ?
C11B C12B 1.505(5) . ?
C11B H11B 0.9700 . ?
C11B H11Y 0.9700 . ?
C12B H12B 0.9700 . ?
C12B H12Y 0.9700 . ?
C20B P1B 1.837(4) . ?
C20B H20B 0.9700 . ?
C20B H20Y 0.9700 . ?
P1B O12B 1.480(4) . ?
P1B O11B 1.514(3) . ?
P1B C21Y 1.640(9) . ?
P1B C21B 1.949(9) . ?
C21B C22B 1.523(10) . ?
C21B H21B 0.9700 . ?
C21B H21Y 0.9700 . ?
C22B C23B 1.489(9) . ?
C22B H22B 0.9700 . ?
C22B H22Y 0.9700 . ?
C21Y C22Y 1.575(14) . ?
C21Y H21C 0.9700 . ?
C21Y H21Z 0.9700 . ?
C22Y C23B 1.703(11) . ?
C22Y H22C 0.9700 . ?
C22Y H22Z 0.9700 . ?
C23B O23B 1.172(8) . ?
C23B O23Y 1.339(11) . ?
C30B C31B 1.515(4) . ?
C30B H30B 0.9700 . ?
C30B H30Y 0.9700 . ?
C31B O31B 1.217(4) . ?
C31B O31Y 1.299(4) . ?
O31Y H31Y 0.9849 . ?
C40B C41B 1.540(4) . ?
C40B H40B 0.9700 . ?
C40B H40Y 0.9700 . ?
C41B O41B 1.233(4) . ?
C41B O41Y 1.269(4) . ?
C50B C51B 1.511(5) . ?
C50B H50B 0.9700 . ?
C50B H50Y 0.9700 . ?
C51B O51B 1.214(4) . ?
C51B O51Y 1.317(4) . ?
O51Y H51Y 1.0348 . ?
O10W O11W 1.229(14) . ?

loop_
_platon_squeeze_void_nr
_platon_squeeze_void_average_x
_platon_squeeze_void_average_y
_platon_squeeze_void_average_z
_platon_squeeze_void_volume
_platon_squeeze_void_count_electrons
1 0.353 -0.082 0.468 75.3 11.5
2 0.353 0.082 0.968 75.3 11.3
3 0.647 -0.082 0.032 75.3 12.2
4 0.647 0.082 0.532 75.2 11.8
5 0.500 0.156 0.750 121.3 14.9
6 0.000 0.344 0.250 121.2 15.0
7 0.147 0.418 0.032 75.3 12.2
8 0.853 0.418 0.468 75.3 11.5
9 0.147 0.582 0.532 75.2 11.8
10 0.853 0.582 0.968 75.3 11.3
11 0.000 0.656 0.750 121.2 14.9
12 0.500 0.844 0.250 121.1 15.0
